data_7108375
loop_
_publ_author_name
'Kuruppanthara N. Vijayadas'
'Hilda C. Davis'
'Amol S. Kotmale'
'Rupesh L. Gawade'
'Vedavati G. Puranik'
'Pattuparambil R. Rajamohanan'
'Gangadhar J. Sanjayan'

_publ_section_title
;
 An unusual conformational similarity of two peptide folds featuring
 sulfonamide and carboxamide on the backbone
;
_journal_name_full Chem.Commun.
_journal_page_first 9747
_journal_paper_doi 10.1039/c2cc34533a
_journal_volume 48
_journal_year 2012
_chemical_absolute_configuration rmad
_chemical_formula_moiety 'C12 H16 N2 O4 S'
_chemical_formula_sum 'C12 H16 N2 O4 S'
_chemical_formula_weight 284.33
_chemical_melting_point 391.6(5)
_chemical_name_common Peptide
_chemical_name_systematic
;
?
;
_space_group_IT_number 19
_symmetry_cell_setting orthorhombic
_symmetry_space_group_name_Hall 'P 2ac 2ab'
_symmetry_space_group_name_H-M 'P 21 21 21'
_atom_sites_solution_hydrogens geom
_atom_sites_solution_primary direct
_atom_sites_solution_secondary difmap
_audit_creation_method SHELXL-97
_cell_angle_alpha 90.00
_cell_angle_beta 90.00
_cell_angle_gamma 90.00
_cell_formula_units_Z 4
_cell_length_a 7.6518(4)
_cell_length_b 11.1273(6)
_cell_length_c 14.9119(9)
_cell_measurement_reflns_used 6211
_cell_measurement_temperature 90(2)
_cell_measurement_theta_min 2.28
_cell_volume 1269.66(12)
_computing_cell_refinement 'Bruker SAINT'
_computing_data_collection 'Bruker APEX2'
_computing_data_reduction 'Bruker SAINT'
_computing_molecular_graphics 'Bruker SHELXTL,PyMOL and PLATON'
_computing_publication_material 'Bruker SHELXTL'
_computing_structure_refinement 'SHELXL-97 (Sheldrick, 2008)'
_computing_structure_solution 'SHELXS-97 (Sheldrick, 2008)'
_diffrn_ambient_temperature 90(2)
_diffrn_measured_fraction_theta_full 1.000
_diffrn_measured_fraction_theta_max 1.000
_diffrn_measurement_device_type 'Bruker APEX-II CCD'
_diffrn_measurement_method '\f and \w scans'
_diffrn_radiation_monochromator graphite
_diffrn_radiation_source 'fine-focus sealed tube'
_diffrn_radiation_type MoK\a
_diffrn_radiation_wavelength 0.71073
_diffrn_reflns_av_R_equivalents 0.0278
_diffrn_reflns_av_sigmaI/netI 0.0209
_diffrn_reflns_limit_h_max 9
_diffrn_reflns_limit_h_min -9
_diffrn_reflns_limit_k_max 12
_diffrn_reflns_limit_k_min -13
_diffrn_reflns_limit_l_max 17
_diffrn_reflns_limit_l_min -17
_diffrn_reflns_number 10339
_diffrn_reflns_theta_full 25.00
_diffrn_reflns_theta_max 25.00
_diffrn_reflns_theta_min 2.28
_exptl_absorpt_coefficient_mu 0.268
_exptl_absorpt_correction_T_max 0.9681
_exptl_absorpt_correction_T_min 0.9303
_exptl_absorpt_correction_type multi-scan
_exptl_absorpt_process_details 'Bruker SADABS'
_exptl_crystal_colour colourless
_exptl_crystal_density_diffrn 1.487
_exptl_crystal_density_method 'not measured'
_exptl_crystal_description rectangular
_exptl_crystal_F_000 600
_exptl_crystal_size_max 0.27
_exptl_crystal_size_mid 0.19
_exptl_crystal_size_min 0.12
_refine_diff_density_max 0.295
_refine_diff_density_min -0.199
_refine_diff_density_rms 0.044
_refine_ls_abs_structure_details 'Flack H D (1983), Acta Cryst. A39, 876-881'
_refine_ls_abs_structure_Flack -0.05(6)
_refine_ls_extinction_method none
_refine_ls_goodness_of_fit_ref 1.094
_refine_ls_hydrogen_treatment riding
_refine_ls_matrix_type full
_refine_ls_number_parameters 173
_refine_ls_number_reflns 2224
_refine_ls_number_restraints 0
_refine_ls_restrained_S_all 1.094
_refine_ls_R_factor_all 0.0263
_refine_ls_R_factor_gt 0.0253
_refine_ls_shift/su_max 0.000
_refine_ls_shift/su_mean 0.000
_refine_ls_structure_factor_coef Fsqd
_refine_ls_weighting_details 'calc w=1/[\s^2^(Fo^2^)+(0.0396P)^2^+0.2604P] where P=(Fo^2^+2Fc^2^)/3'
_refine_ls_weighting_scheme calc
_refine_ls_wR_factor_gt 0.0664
_refine_ls_wR_factor_ref 0.0672
_reflns_number_gt 2166
_reflns_number_total 2224
_reflns_threshold_expression >2sigma(I)
_cod_data_source_file c2cc34533a.txt
_cod_data_source_block compound7
_cod_depositor_comments
;
The following automatic conversions were performed:

'_chemical_melting_point' value '118-119 degree centigrade' was
changed to '391.6(5)' - it was converted from degrees Celsius(C) to
Kelvins(K), the average value was taken and precision was estimated.

Automatic conversion script
Id: cif_fix_values 1715 2011-07-08 13:25:40Z adriana 
;
_cod_original_sg_symbol_H-M P212121
_cod_database_code 7108375

loop_
_symmetry_equiv_pos_as_xyz
'x, y, z'
'x+1/2, -y+1/2, -z'
'-x, y+1/2, -z+1/2'
'-x+1/2, -y, z+1/2'

loop_
_atom_site_label
_atom_site_type_symbol
_atom_site_fract_x
_atom_site_fract_y
_atom_site_fract_z
_atom_site_U_iso_or_equiv
_atom_site_adp_type
_atom_site_occupancy
_atom_site_symmetry_multiplicity
_atom_site_calc_flag
_atom_site_refinement_flags
S S 0.99580(5) 0.46544(3) 0.76432(2) 0.01243(12) Uani 1 1 d .
O1 O 1.04330(15) 0.36240(11) 0.71158(8) 0.0168(3) Uani 1 1 d .
O2 O 1.04521(15) 0.58361(10) 0.73401(8) 0.0162(3) Uani 1 1 d .
O3 O 0.61364(18) 0.69744(11) 0.91711(8) 0.0223(3) Uani 1 1 d .
O4 O 0.71827(16) 0.51194(11) 0.94418(8) 0.0176(3) Uani 1 1 d .
N1 N 1.0800(2) 0.65875(13) 0.91144(10) 0.0221(4) Uani 1 1 d .
H1A H 1.1035 0.7153 0.9509 0.027 Uiso 1 1 calc R
H1B H 1.0317 0.6777 0.8598 0.027 Uiso 1 1 calc R
N2 N 0.78414(18) 0.46540(13) 0.76842(9) 0.0143(3) Uani 1 1 d .
C1 C 1.1184(2) 0.54213(16) 0.93028(11) 0.0158(4) Uani 1 1 d .
C2 C 1.0832(2) 0.44401(16) 0.87261(11) 0.0138(4) Uani 1 1 d .
C3 C 1.1127(2) 0.32550(16) 0.89967(11) 0.0156(4) Uani 1 1 d .
H3 H 1.0834 0.2612 0.8605 0.019 Uiso 1 1 calc R
C4 C 1.1842(2) 0.30070(17) 0.98293(12) 0.0194(4) Uani 1 1 d .
H2 H 1.2030 0.2201 1.0017 0.023 Uiso 1 1 calc R
C5 C 1.2283(2) 0.39723(17) 1.03889(12) 0.0189(4) Uani 1 1 d .
H1 H 1.2814 0.3818 1.0953 0.023 Uiso 1 1 calc R
C6 C 1.1959(2) 0.51365(16) 1.01362(12) 0.0177(4) Uani 1 1 d .
H9 H 1.2266 0.5770 1.0533 0.021 Uiso 1 1 calc R
C7 C 0.6780(2) 0.56989(16) 0.79153(12) 0.0150(4) Uani 1 1 d .
H5 H 0.7178 0.6413 0.7563 0.018 Uiso 1 1 calc R
C8 C 0.4974(2) 0.52933(15) 0.75857(11) 0.0193(4) Uani 1 1 d .
H12A H 0.4029 0.5738 0.7895 0.023 Uiso 1 1 calc R
H12B H 0.4854 0.5409 0.6930 0.023 Uiso 1 1 calc R
C9 C 0.4940(3) 0.39547(17) 0.78322(12) 0.0216(4) Uani 1 1 d .
H11A H 0.4565 0.3843 0.8462 0.026 Uiso 1 1 calc R
H11B H 0.4130 0.3509 0.7435 0.026 Uiso 1 1 calc R
C10 C 0.6823(2) 0.35198(15) 0.77014(13) 0.0173(4) Uani 1 1 d .
H10A H 0.7197 0.2998 0.8204 0.021 Uiso 1 1 calc R
H10B H 0.6951 0.3073 0.7131 0.021 Uiso 1 1 calc R
C11 C 0.6677(2) 0.60213(16) 0.89124(12) 0.0154(4) Uani 1 1 d .
C12 C 0.7174(3) 0.5381(2) 1.03969(12) 0.0232(4) Uani 1 1 d .
H7A H 0.7952 0.6062 1.0518 0.035 Uiso 1 1 calc R
H7B H 0.7580 0.4675 1.0729 0.035 Uiso 1 1 calc R
H7C H 0.5984 0.5584 1.0587 0.035 Uiso 1 1 calc R

loop_
_atom_site_aniso_label
_atom_site_aniso_U_11
_atom_site_aniso_U_22
_atom_site_aniso_U_33
_atom_site_aniso_U_23
_atom_site_aniso_U_13
_atom_site_aniso_U_12
S 0.0130(2) 0.0143(2) 0.01004(19) -0.00051(15) -0.00011(16) -0.00001(19)
O1 0.0175(6) 0.0184(7) 0.0146(6) -0.0037(5) 0.0004(5) 0.0026(5)
O2 0.0179(6) 0.0179(7) 0.0129(6) 0.0013(5) 0.0002(5) -0.0018(5)
O3 0.0297(8) 0.0172(7) 0.0199(6) -0.0042(5) 0.0014(6) 0.0044(6)
O4 0.0227(6) 0.0169(7) 0.0132(6) -0.0005(5) 0.0013(5) 0.0025(5)
N1 0.0368(9) 0.0136(8) 0.0159(7) -0.0011(6) -0.0091(7) 0.0002(7)
N2 0.0157(7) 0.0130(7) 0.0143(7) -0.0017(7) 0.0001(5) -0.0012(6)
C1 0.0160(8) 0.0162(9) 0.0152(8) -0.0019(7) 0.0016(7) -0.0001(8)
C2 0.0123(8) 0.0187(9) 0.0105(8) -0.0007(7) 0.0002(6) 0.0003(7)
C3 0.0164(9) 0.0161(9) 0.0143(8) -0.0015(7) 0.0013(7) -0.0014(8)
C4 0.0217(9) 0.0174(9) 0.0190(9) 0.0020(7) -0.0001(8) 0.0021(8)
C5 0.0203(9) 0.0232(10) 0.0131(8) 0.0032(8) -0.0018(7) 0.0012(8)
C6 0.0205(9) 0.0183(9) 0.0144(8) -0.0035(7) -0.0021(7) -0.0021(8)
C7 0.0160(8) 0.0145(9) 0.0145(8) 0.0012(7) 0.0007(7) 0.0024(7)
C8 0.0153(8) 0.0247(10) 0.0180(8) -0.0018(7) -0.0019(8) 0.0043(9)
C9 0.0147(8) 0.0247(10) 0.0252(9) -0.0045(7) 0.0007(9) -0.0041(9)
C10 0.0168(9) 0.0148(9) 0.0204(9) -0.0002(7) 0.0016(7) -0.0035(7)
C11 0.0135(9) 0.0147(9) 0.0179(9) -0.0015(8) 0.0007(7) -0.0024(7)
C12 0.0333(11) 0.0246(10) 0.0117(8) -0.0017(8) 0.0011(7) 0.0019(9)

loop_
_atom_type_symbol
_atom_type_description
_atom_type_scat_dispersion_real
_atom_type_scat_dispersion_imag
_atom_type_scat_source
C C 0.0033 0.0016 'International Tables Vol C Tables 4.2.6.8 and 6.1.1.4'
H H 0.0000 0.0000 'International Tables Vol C Tables 4.2.6.8 and 6.1.1.4'
N N 0.0061 0.0033 'International Tables Vol C Tables 4.2.6.8 and 6.1.1.4'
O O 0.0106 0.0060 'International Tables Vol C Tables 4.2.6.8 and 6.1.1.4'
S S 0.1246 0.1234 'International Tables Vol C Tables 4.2.6.8 and 6.1.1.4'

loop_
_geom_angle_atom_site_label_1
_geom_angle_atom_site_label_2
_geom_angle_atom_site_label_3
_geom_angle
O1 S O2 119.34(7)
O1 S N2 105.85(7)
O2 S N2 105.92(7)
O1 S C2 107.30(7)
O2 S C2 108.13(8)
N2 S C2 110.13(7)
C11 O4 C12 115.30(14)
C1 N1 H1A 120.0
C1 N1 H1B 120.0
H1A N1 H1B 120.0
C7 N2 C10 112.42(13)
C7 N2 S 124.38(12)
C10 N2 S 121.72(12)
N1 C1 C6 119.10(16)
N1 C1 C2 124.71(16)
C6 C1 C2 116.18(16)
C3 C2 C1 121.43(15)
C3 C2 S 116.96(13)
C1 C2 S 121.60(13)
C4 C3 C2 120.73(16)
C4 C3 H3 119.6
C2 C3 H3 119.6
C3 C4 C5 118.45(17)
C3 C4 H2 120.8
C5 C4 H2 120.8
C6 C5 C4 121.13(17)
C6 C5 H1 119.4
C4 C5 H1 119.4
C5 C6 C1 121.95(16)
C5 C6 H9 119.0
C1 C6 H9 119.0
N2 C7 C11 116.39(14)
N2 C7 C8 101.02(13)
C11 C7 C8 109.47(14)
N2 C7 H5 109.9
C11 C7 H5 109.9
C8 C7 H5 109.9
C9 C8 C7 102.94(14)
C9 C8 H12A 111.2
C7 C8 H12A 111.2
C9 C8 H12B 111.2
C7 C8 H12B 111.2
H12A C8 H12B 109.1
C10 C9 C8 105.08(15)
C10 C9 H11A 110.7
C8 C9 H11A 110.7
C10 C9 H11B 110.7
C8 C9 H11B 110.7
H11A C9 H11B 108.8
N2 C10 C9 103.14(14)
N2 C10 H10A 111.1
C9 C10 H10A 111.1
N2 C10 H10B 111.1
C9 C10 H10B 111.1
H10A C10 H10B 109.1
O3 C11 O4 125.01(16)
O3 C11 C7 122.40(16)
O4 C11 C7 112.54(14)
O4 C12 H7A 109.5
O4 C12 H7B 109.5
H7A C12 H7B 109.5
O4 C12 H7C 109.5
H7A C12 H7C 109.5
H7B C12 H7C 109.5

loop_
_geom_bond_atom_site_label_1
_geom_bond_atom_site_label_2
_geom_bond_distance
S O1 1.4371(12)
S O2 1.4409(12)
S N2 1.6207(14)
S C2 1.7638(16)
O3 C11 1.202(2)
O4 C11 1.334(2)
O4 C12 1.454(2)
N1 C1 1.360(2)
N1 H1A 0.8800
N1 H1B 0.8800
N2 C7 1.460(2)
N2 C10 1.483(2)
C1 C6 1.413(2)
C1 C2 1.416(2)
C2 C3 1.398(2)
C3 C4 1.385(2)
C3 H3 0.9500
C4 C5 1.401(3)
C4 H2 0.9500
C5 C6 1.372(3)
C5 H1 0.9500
C6 H9 0.9500
C7 C11 1.532(2)
C7 C8 1.535(2)
C7 H5 1.0000
C8 C9 1.534(3)
C8 H12A 0.9900
C8 H12B 0.9900
C9 C10 1.533(3)
C9 H11A 0.9900
C9 H11B 0.9900
C10 H10A 0.9900
C10 H10B 0.9900
C12 H7A 0.9800
C12 H7B 0.9800
C12 H7C 0.9800

loop_
_geom_torsion_atom_site_label_1
_geom_torsion_atom_site_label_2
_geom_torsion_atom_site_label_3
_geom_torsion_atom_site_label_4
_geom_torsion
O1 S N2 C7 -161.14(13)
O2 S N2 C7 -33.50(15)
C2 S N2 C7 83.19(15)
O1 S N2 C10 33.79(14)
O2 S N2 C10 161.42(12)
C2 S N2 C10 -81.88(14)
N1 C1 C2 C3 -174.48(17)
C6 C1 C2 C3 4.3(2)
N1 C1 C2 S 4.2(3)
C6 C1 C2 S -177.09(13)
O1 S C2 C3 -25.13(15)
O2 S C2 C3 -155.07(13)
N2 S C2 C3 89.63(14)
O1 S C2 C1 156.16(13)
O2 S C2 C1 26.22(16)
N2 S C2 C1 -89.09(15)
C1 C2 C3 C4 -2.6(3)
S C2 C3 C4 178.71(13)
C2 C3 C4 C5 -0.8(3)
C3 C4 C5 C6 2.3(3)
C4 C5 C6 C1 -0.5(3)
N1 C1 C6 C5 176.05(18)
C2 C1 C6 C5 -2.8(3)
C10 N2 C7 C11 89.03(17)
S N2 C7 C11 -77.26(18)
C10 N2 C7 C8 -29.38(17)
S N2 C7 C8 164.33(11)
N2 C7 C8 C9 38.35(16)
C11 C7 C8 C9 -84.96(16)
C7 C8 C9 C10 -34.94(17)
C7 N2 C10 C9 7.94(18)
S N2 C10 C9 174.65(12)
C8 C9 C10 N2 17.23(17)
C12 O4 C11 O3 -4.6(2)
C12 O4 C11 C7 177.95(14)
N2 C7 C11 O3 165.44(16)
C8 C7 C11 O3 -80.9(2)
N2 C7 C11 O4 -17.0(2)
C8 C7 C11 O4 96.70(16)
